data_4347817
loop_
_publ_author_name
'Xiang, Jing'
'Wang, Qian'
'Yiu, Shek-Man'
'Man, Wai-Lun'
'Kwong, Hoi-Ki'
'Lau, Tai-Chu'

_publ_section_title
;
 Aerobic Oxidation of an Osmium(III) N-Hydroxyguanidine Complex To Give
 Nitric Oxide.
;
_journal_issue 10
_journal_name_full 'Inorganic chemistry'
_journal_page_first 5056
_journal_page_last 5061
_journal_paper_doi 10.1021/acs.inorgchem.6b00652
_journal_volume 55
_journal_year 2016
_chemical_formula_moiety 'C17 H13 N7 O3 Os, C24 H20 P, C H4 O'
_chemical_formula_sum 'C42 H37 N7 O4 Os P'
_chemical_formula_weight 924.96
_space_group_crystal_system triclinic
_space_group_IT_number 2
_space_group_name_Hall '-P 1'
_space_group_name_H-M_alt 'P -1'
_atom_sites_solution_hydrogens geom
_atom_sites_solution_primary direct
_atom_sites_solution_secondary difmap
_audit_creation_date
;
'Thu Jun 18 17:26:16 2009'
;
_audit_creation_method
;
CrysAlisPro, Oxford Diffraction Ltd.,
Version 1.171.33.41 (release 06-05-2009 CrysAlis171 .NET)
(compiled May  6 2009,17:20:42)
;
_cell_angle_alpha 99.220(2)
_cell_angle_beta 90.675(2)
_cell_angle_gamma 101.913(2)
_cell_formula_units_Z 2
_cell_length_a 10.3167(2)
_cell_length_b 12.3418(3)
_cell_length_c 15.8830(4)
_cell_measurement_reflns_used 11127
_cell_measurement_temperature 293(2)
_cell_measurement_theta_max 70.7312
_cell_measurement_theta_min 3.7117
_cell_volume 1951.10(8)
_computing_cell_refinement
;
CrysAlisPro, Oxford Diffraction Ltd.,
Version 1.171.33.41 (release 06-05-2009 CrysAlis171 .NET)
(compiled May  6 2009,17:20:42)
;
_computing_data_collection
;
CrysAlisPro, Oxford Diffraction Ltd.,
Version 1.171.33.41 (release 06-05-2009 CrysAlis171 .NET)
(compiled May  6 2009,17:20:42)
;
_computing_data_reduction
;
CrysAlisPro, Oxford Diffraction Ltd.,
Version 1.171.33.41 (release 06-05-2009 CrysAlis171 .NET)
(compiled May  6 2009,17:20:42)
;
_computing_molecular_graphics 'Olex2 (Dolomanov et al., 2009)'
_computing_publication_material 'Olex2 (Dolomanov et al., 2009)'
_computing_structure_refinement 'XL (Sheldrick, 2008)'
_computing_structure_solution 'SHELXS-97 (Sheldrick, 1990)'
_diffrn_ambient_temperature 293(2)
_diffrn_detector_area_resol_mean 16.1270
_diffrn_measured_fraction_theta_full 0.987
_diffrn_measured_fraction_theta_max 0.987
_diffrn_measurement_details
;
#__ type_ start__ end____ width___ exp.time_
  1 omega  -87.00  -43.00   1.0000    6.0000
omega____ theta____ kappa____ phi______ frames
    -      -39.1695  125.0000   30.0000 44

#__ type_ start__ end____ width___ exp.time_
  2 omega  -74.00  -47.00   1.0000    6.0000
omega____ theta____ kappa____ phi______ frames
    -      -39.1695  125.0000   60.0000 27

#__ type_ start__ end____ width___ exp.time_
  3 omega  -85.00   -5.00   1.0000    6.0000
omega____ theta____ kappa____ phi______ frames
    -      -39.1695  109.0000  -84.0000 80

#__ type_ start__ end____ width___ exp.time_
  4 omega  -30.00   65.00   1.0000    6.0000
omega____ theta____ kappa____ phi______ frames
    -       39.1695  -77.0000  120.0000 95

#__ type_ start__ end____ width___ exp.time_
  5 omega    9.00  101.00   1.0000    6.0000
omega____ theta____ kappa____ phi______ frames
    -       39.1695   77.0000 -120.0000 92

#__ type_ start__ end____ width___ exp.time_
  6 omega -106.00  -30.00   1.0000   30.0000
omega____ theta____ kappa____ phi______ frames
    -      -64.0000  -25.0000  150.0000 76

#__ type_ start__ end____ width___ exp.time_
  7 omega  -83.00    0.00   1.0000   30.0000
omega____ theta____ kappa____ phi______ frames
    -      -64.0000   50.0000   90.0000 83

#__ type_ start__ end____ width___ exp.time_
  8 omega -126.00  -46.00   1.0000   30.0000
omega____ theta____ kappa____ phi______ frames
    -      -64.0000  -50.0000  150.0000 80

#__ type_ start__ end____ width___ exp.time_
  9 omega   74.00  119.00   1.0000   30.0000
omega____ theta____ kappa____ phi______ frames
    -      108.4046   25.0000   90.0000 45

#__ type_ start__ end____ width___ exp.time_
 10 omega  129.00  172.00   1.0000   30.0000
omega____ theta____ kappa____ phi______ frames
    -      108.4046   50.0000  -60.0000 43

#__ type_ start__ end____ width___ exp.time_
 11 omega   37.00  146.00   1.0000   30.0000
omega____ theta____ kappa____ phi______ frames
    -      108.4046  -92.0000  -23.0000 109

#__ type_ start__ end____ width___ exp.time_
 12 omega   78.00  105.00   1.0000   30.0000
omega____ theta____ kappa____ phi______ frames
    -      108.4046  -92.0000 -101.0000 27

#__ type_ start__ end____ width___ exp.time_
 13 omega   87.00  114.00   1.0000   30.0000
omega____ theta____ kappa____ phi______ frames
    -      108.4046   50.0000  -60.0000 27

#__ type_ start__ end____ width___ exp.time_
 14 omega  143.00  178.00   1.0000   30.0000
omega____ theta____ kappa____ phi______ frames
    -      108.4046   77.0000 -120.0000 35

#__ type_ start__ end____ width___ exp.time_
 15 omega   37.00  138.00   1.0000   30.0000
omega____ theta____ kappa____ phi______ frames
    -      108.4046  -25.0000  120.0000 101

#__ type_ start__ end____ width___ exp.time_
 16 omega   65.00  105.00   1.0000   30.0000
omega____ theta____ kappa____ phi______ frames
    -      108.4046  -92.0000  108.0000 40

#__ type_ start__ end____ width___ exp.time_
 17 omega  120.00  157.00   1.0000   30.0000
omega____ theta____ kappa____ phi______ frames
    -      108.4046   77.0000  120.0000 37

#__ type_ start__ end____ width___ exp.time_
 18 omega   78.00  108.00   1.0000   30.0000
omega____ theta____ kappa____ phi______ frames
    -      108.4046   77.0000  120.0000 30

#__ type_ start__ end____ width___ exp.time_
 19 omega   91.00  143.00   1.0000   30.0000
omega____ theta____ kappa____ phi______ frames
    -      108.4046   50.0000    0.0000 52

#__ type_ start__ end____ width___ exp.time_
 20 omega   88.00  177.00   1.0000   30.0000
omega____ theta____ kappa____ phi______ frames
    -      108.4046   50.0000   90.0000 89

#__ type_ start__ end____ width___ exp.time_
 21 omega  124.00  149.00   1.0000   30.0000
omega____ theta____ kappa____ phi______ frames
    -      108.4046   77.0000 -180.0000 25

#__ type_ start__ end____ width___ exp.time_
 22 omega   63.00  125.00   1.0000   30.0000
omega____ theta____ kappa____ phi______ frames
    -      108.4046  -50.0000  -60.0000 62

#__ type_ start__ end____ width___ exp.time_
 23 omega   41.00  126.00   1.0000   30.0000
omega____ theta____ kappa____ phi______ frames
    -      108.4046  -90.0000 -157.0000 85

#__ type_ start__ end____ width___ exp.time_
 24 omega   47.00  114.00   1.0000   30.0000
omega____ theta____ kappa____ phi______ frames
    -      108.4046  -50.0000 -180.0000 67
;
_diffrn_measurement_device_type 'Xcalibur, Sapphire3, Gemini ultra'
_diffrn_measurement_method '\w scans'
_diffrn_orient_matrix_UB_11 0.0456817643
_diffrn_orient_matrix_UB_12 0.1185445481
_diffrn_orient_matrix_UB_13 -0.0221847519
_diffrn_orient_matrix_UB_21 0.0149059141
_diffrn_orient_matrix_UB_22 -0.0515755723
_diffrn_orient_matrix_UB_23 -0.0933594512
_diffrn_orient_matrix_UB_31 -0.1449212294
_diffrn_orient_matrix_UB_32 0.0033579391
_diffrn_orient_matrix_UB_33 -0.0213390832
_diffrn_radiation_monochromator mirror
_diffrn_radiation_type CuK\a
_diffrn_radiation_wavelength 1.54184
_diffrn_reflns_av_R_equivalents 0.0216
_diffrn_reflns_av_unetI/netI 0.0292
_diffrn_reflns_limit_h_max 9
_diffrn_reflns_limit_h_min -12
_diffrn_reflns_limit_k_max 15
_diffrn_reflns_limit_k_min -15
_diffrn_reflns_limit_l_max 19
_diffrn_reflns_limit_l_min -18
_diffrn_reflns_number 13101
_diffrn_reflns_theta_full 67.00
_diffrn_reflns_theta_max 67.00
_diffrn_reflns_theta_min 3.71
_diffrn_source 'Enhance Ultra (Cu) X-ray Source'
_exptl_absorpt_coefficient_mu 6.982
_exptl_absorpt_correction_T_max 1.00000
_exptl_absorpt_correction_T_min 0.31871
_exptl_absorpt_correction_type multi-scan
_exptl_absorpt_process_details
;
CrysAlisPro, Oxford Diffraction Ltd.,
Version 1.171.33.41 (release 06-05-2009 CrysAlis171 .NET)
(compiled May  6 2009,17:20:42)
Empirical absorption correction using spherical harmonics,
 implemented in SCALE3 ABSPACK scaling algorithm.
;
_exptl_crystal_colour red
_exptl_crystal_density_diffrn 1.575
_exptl_crystal_density_method 'not measured'
_exptl_crystal_description block
_exptl_crystal_F_000 922
_exptl_crystal_size_max 0.35
_exptl_crystal_size_mid 0.14
_exptl_crystal_size_min 0.01
_refine_diff_density_max 0.704
_refine_diff_density_min -0.710
_refine_diff_density_rms 0.081
_refine_ls_extinction_method none
_refine_ls_goodness_of_fit_ref 1.031
_refine_ls_hydrogen_treatment constr
_refine_ls_matrix_type full
_refine_ls_number_parameters 499
_refine_ls_number_reflns 6870
_refine_ls_number_restraints 0
_refine_ls_restrained_S_all 1.031
_refine_ls_R_factor_all 0.0253
_refine_ls_R_factor_gt 0.0231
_refine_ls_shift/su_max 0.007
_refine_ls_shift/su_mean 0.000
_refine_ls_structure_factor_coef Fsqd
_refine_ls_weighting_details 'calc w=1/[\s^2^(Fo^2^)+(0.0443P)^2^+0.0000P] where P=(Fo^2^+2Fc^2^)/3'
_refine_ls_weighting_scheme calc
_refine_ls_wR_factor_gt 0.0586
_refine_ls_wR_factor_ref 0.0593
_reflns_number_gt 6369
_reflns_number_total 6870
_reflns_threshold_expression >2sigma(I)
_cod_data_source_file ic6b00652_si_002.cif
_cod_data_source_block 061709a
_cod_original_cell_volume 1951.11(8)
_cod_database_code 4347817
_cell_oxdiff_angle_alpha 99.220(2)
_cell_oxdiff_angle_beta 90.675(2)
_cell_oxdiff_angle_gamma 101.913(2)
_cell_oxdiff_length_a 10.3167(2)
_cell_oxdiff_length_b 12.3418(3)
_cell_oxdiff_length_c 15.8830(4)
_cell_oxdiff_measurement_reflns_used 11127
_cell_oxdiff_volume 1951.11(8)
_reflns_odcompleteness_completeness 98.78
_reflns_odcompleteness_iscentric 1
_reflns_odcompleteness_theta 66.49

loop_
_space_group_symop_id
_space_group_symop_operation_xyz
1 'x, y, z'
2 '-x, -y, -z'

loop_
_atom_site_label
_atom_site_type_symbol
_atom_site_fract_x
_atom_site_fract_y
_atom_site_fract_z
_atom_site_U_iso_or_equiv
_atom_site_adp_type
_atom_site_occupancy
_atom_site_symmetry_multiplicity
_atom_site_calc_flag
_atom_site_refinement_flags_posn
Os1 Os 0.770891(10) 0.592668(8) 0.703433(6) 0.03261(5) Uani 1 1 d .
O1 O 0.6383(2) 0.27978(18) 0.48778(15) 0.0499(5) Uani 1 1 d .
H1 H 0.5933 0.3076 0.4579 0.075 Uiso 1 1 calc GR
O2 O 0.7927(2) 0.73678(16) 0.79030(13) 0.0423(4) Uani 1 1 d .
O3 O 0.4958(2) 0.51180(17) 0.89247(13) 0.0467(5) Uani 1 1 d .
N1 N 1.0067(4) 0.5283(3) 0.8041(2) 0.0727(9) Uani 1 1 d .
N2 N 0.9750(3) 0.7127(2) 0.58254(18) 0.0496(6) Uani 1 1 d .
N3 N 0.5181(3) 0.6513(2) 0.6175(2) 0.0512(6) Uani 1 1 d .
N4 N 0.7372(2) 0.45136(19) 0.61229(15) 0.0379(5) Uani 1 1 d .
H4 H 0.6558 0.4158 0.6059 0.045 Uiso 1 1 calc R
N5 N 0.6384(2) 0.51686(18) 0.78749(14) 0.0361(5) Uani 1 1 d .
N6 N 0.9484(2) 0.4264(2) 0.57747(17) 0.0468(6) Uani 1 1 d .
H6A H 0.9834 0.4721 0.6225 0.056 Uiso 1 1 calc R
H6B H 0.9979 0.3944 0.5427 0.056 Uiso 1 1 calc R
N7 N 0.7708(3) 0.3345(2) 0.48849(16) 0.0460(5) Uani 1 1 d .
H7 H 0.8191 0.3242 0.4454 0.055 Uiso 1 1 calc R
C1 C 0.9246(3) 0.5505(3) 0.76538(19) 0.0442(6) Uani 1 1 d .
C2 C 0.9010(3) 0.6714(2) 0.62808(18) 0.0379(6) Uani 1 1 d .
C3 C 0.6102(3) 0.6325(2) 0.64801(17) 0.0352(5) Uani 1 1 d .
C4 C 0.5995(3) 0.4046(2) 0.80090(18) 0.0387(6) Uani 1 1 d .
C5 C 0.6331(3) 0.3064(2) 0.7620(2) 0.0485(7) Uani 1 1 d .
H5 H 0.6937 0.3058 0.7191 0.058 Uiso 1 1 calc R
C6 C 0.5716(4) 0.2084(3) 0.7905(3) 0.0575(8) Uani 1 1 d .
H6 H 0.5899 0.1402 0.7650 0.069 Uiso 1 1 calc R
C7 C 0.4837(4) 0.2097(3) 0.8560(3) 0.0584(8) Uani 1 1 d .
H7A H 0.4460 0.1425 0.8739 0.070 Uiso 1 1 calc R
C8 C 0.4504(3) 0.3077(3) 0.8954(2) 0.0546(8) Uani 1 1 d .
H8 H 0.3911 0.3089 0.9390 0.065 Uiso 1 1 calc R
C9 C 0.5114(3) 0.4038(3) 0.86545(19) 0.0437(6) Uani 1 1 d .
C10 C 0.5753(3) 0.5748(2) 0.84261(17) 0.0382(6) Uani 1 1 d .
C11 C 0.5827(3) 0.6951(2) 0.85709(17) 0.0413(6) Uani 1 1 d .
C12 C 0.4814(4) 0.7376(3) 0.9015(2) 0.0512(7) Uani 1 1 d .
H12 H 0.4094 0.6882 0.9184 0.061 Uiso 1 1 calc R
C13 C 0.4881(4) 0.8509(3) 0.9200(2) 0.0623(9) Uani 1 1 d .
H13 H 0.4199 0.8785 0.9479 0.075 Uiso 1 1 calc R
C14 C 0.5978(4) 0.9242(3) 0.8965(2) 0.0623(9) Uani 1 1 d .
H14 H 0.6035 1.0013 0.9101 0.075 Uiso 1 1 calc R
C15 C 0.6978(4) 0.8851(3) 0.8536(2) 0.0539(8) Uani 1 1 d .
H15 H 0.7703 0.9361 0.8392 0.065 Uiso 1 1 calc R
C16 C 0.6931(3) 0.7692(2) 0.83086(17) 0.0411(6) Uani 1 1 d .
C17 C 0.8182(3) 0.4051(2) 0.56162(17) 0.0368(5) Uani 1 1 d .
P1 P 0.06632(8) 0.10233(6) 0.72875(5) 0.04187(15) Uani 1 1 d .
C18 C 0.1616(3) 0.2232(3) 0.6918(2) 0.0481(7) Uani 1 1 d .
C19 C 0.1964(4) 0.3249(3) 0.7460(2) 0.0565(8) Uani 1 1 d .
H19 H 0.1727 0.3316 0.8027 0.068 Uiso 1 1 calc R
C20 C 0.2679(4) 0.4174(3) 0.7142(3) 0.0723(11) Uani 1 1 d .
H20 H 0.2925 0.4863 0.7501 0.087 Uiso 1 1 calc R
C21 C 0.3018(4) 0.4079(4) 0.6316(3) 0.0788(13) Uani 1 1 d .
H21 H 0.3503 0.4702 0.6116 0.095 Uiso 1 1 calc R
C22 C 0.2652(5) 0.3067(4) 0.5767(3) 0.0846(14) Uani 1 1 d .
H22 H 0.2886 0.3011 0.5200 0.102 Uiso 1 1 calc R
C23 C 0.1937(5) 0.2139(3) 0.6064(2) 0.0707(11) Uani 1 1 d .
H23 H 0.1672 0.1459 0.5696 0.085 Uiso 1 1 calc R
C24 C 0.1598(3) -0.0059(3) 0.7279(2) 0.0466(6) Uani 1 1 d .
C25 C 0.2818(4) 0.0041(3) 0.6915(2) 0.0616(8) Uani 1 1 d .
H25 H 0.3167 0.0672 0.6675 0.074 Uiso 1 1 calc R
C26 C 0.3518(5) -0.0802(4) 0.6911(3) 0.0784(12) Uani 1 1 d .
H26 H 0.4338 -0.0735 0.6663 0.094 Uiso 1 1 calc R
C27 C 0.3021(4) -0.1735(4) 0.7265(3) 0.0699(10) Uani 1 1 d .
H27 H 0.3503 -0.2295 0.7258 0.084 Uiso 1 1 calc R
C28 C 0.1813(4) -0.1842(3) 0.7631(3) 0.0621(9) Uani 1 1 d .
H28 H 0.1474 -0.2478 0.7868 0.074 Uiso 1 1 calc R
C29 C 0.1095(3) -0.1002(3) 0.7647(2) 0.0552(8) Uani 1 1 d .
H29 H 0.0282 -0.1069 0.7903 0.066 Uiso 1 1 calc R
C30 C 0.0182(3) 0.1415(3) 0.8362(2) 0.0472(7) Uani 1 1 d .
C31 C 0.0914(4) 0.1269(3) 0.9055(2) 0.0658(9) Uani 1 1 d .
H31 H 0.1646 0.0939 0.8974 0.079 Uiso 1 1 calc R
C32 C 0.0537(6) 0.1623(4) 0.9872(3) 0.0864(14) Uani 1 1 d .
H32 H 0.1032 0.1538 1.0342 0.104 Uiso 1 1 calc R
C33 C -0.0546(6) 0.2092(4) 0.9999(3) 0.0886(14) Uani 1 1 d .
H33 H -0.0792 0.2320 1.0550 0.106 Uiso 1 1 calc R
C34 C -0.1267(5) 0.2226(4) 0.9308(3) 0.0805(12) Uani 1 1 d .
H34 H -0.2005 0.2547 0.9392 0.097 Uiso 1 1 calc R
C35 C -0.0911(4) 0.1889(3) 0.8490(3) 0.0652(9) Uani 1 1 d .
H35 H -0.1408 0.1981 0.8024 0.078 Uiso 1 1 calc R
C36 C -0.0824(3) 0.0535(2) 0.66093(19) 0.0434(6) Uani 1 1 d .
C37 C -0.1333(5) 0.1271(3) 0.6196(4) 0.0902(18) Uani 1 1 d .
H37 H -0.0865 0.2007 0.6224 0.108 Uiso 1 1 calc R
C38 C -0.2536(5) 0.0913(4) 0.5741(4) 0.097(2) Uani 1 1 d .
H38 H -0.2881 0.1414 0.5470 0.117 Uiso 1 1 calc R
C39 C -0.3220(4) -0.0165(3) 0.5685(3) 0.0635(9) Uani 1 1 d .
H39 H -0.4010 -0.0412 0.5357 0.076 Uiso 1 1 calc R
C40 C -0.2742(4) -0.0873(3) 0.6111(3) 0.0643(10) Uani 1 1 d .
H40 H -0.3229 -0.1600 0.6095 0.077 Uiso 1 1 calc R
C41 C -0.1552(4) -0.0538(3) 0.6566(2) 0.0531(8) Uani 1 1 d .
H41 H -0.1234 -0.1042 0.6847 0.064 Uiso 1 1 calc R
O4 O 0.2046(4) 0.5563(4) 0.9318(3) 0.1060(13) Uani 1 1 d .
H4A H 0.1409 0.5437 0.8977 0.159 Uiso 1 1 calc GR
C42 C 0.1805(5) 0.4845(5) 0.9896(4) 0.0870(13) Uani 1 1 d .
H42A H 0.1504 0.4091 0.9599 0.131 Uiso 1 1 calc GR
H42B H 0.1137 0.5047 1.0269 0.131 Uiso 1 1 calc GR
H42C H 0.2607 0.4893 1.0226 0.131 Uiso 1 1 calc GR

loop_
_atom_site_aniso_label
_atom_site_aniso_U_11
_atom_site_aniso_U_22
_atom_site_aniso_U_33
_atom_site_aniso_U_23
_atom_site_aniso_U_13
_atom_site_aniso_U_12
Os1 0.03184(7) 0.03531(7) 0.03243(7) 0.00576(4) 0.00394(4) 0.01086(5)
O1 0.0526(13) 0.0474(11) 0.0509(12) 0.0075(9) -0.0086(10) 0.0142(10)
O2 0.0398(10) 0.0397(10) 0.0452(10) 0.0003(8) 0.0042(8) 0.0080(8)
O3 0.0488(12) 0.0516(11) 0.0425(10) 0.0124(9) 0.0131(9) 0.0125(9)
N1 0.067(2) 0.096(2) 0.0660(19) 0.0193(18) -0.0066(16) 0.0385(18)
N2 0.0509(15) 0.0472(13) 0.0520(14) 0.0102(11) 0.0182(12) 0.0108(11)
N3 0.0422(15) 0.0483(14) 0.0652(17) 0.0159(12) -0.0068(13) 0.0094(11)
N4 0.0332(11) 0.0394(11) 0.0404(11) 0.0033(9) 0.0044(9) 0.0089(9)
N5 0.0367(12) 0.0381(11) 0.0364(11) 0.0090(9) 0.0031(9) 0.0123(9)
N6 0.0405(13) 0.0529(14) 0.0481(13) 0.0003(11) 0.0064(11) 0.0183(11)
N7 0.0476(14) 0.0484(13) 0.0416(12) -0.0004(10) 0.0030(11) 0.0155(11)
C1 0.0417(16) 0.0554(17) 0.0400(14) 0.0079(12) 0.0027(12) 0.0203(13)
C2 0.0372(14) 0.0374(13) 0.0403(13) 0.0038(11) 0.0020(12) 0.0127(11)
C3 0.0348(14) 0.0340(12) 0.0388(13) 0.0097(10) 0.0042(11) 0.0086(11)
C4 0.0376(14) 0.0400(14) 0.0409(13) 0.0131(11) -0.0006(11) 0.0085(11)
C5 0.0491(17) 0.0442(15) 0.0556(17) 0.0128(13) 0.0071(14) 0.0141(13)
C6 0.062(2) 0.0427(16) 0.070(2) 0.0147(15) 0.0014(17) 0.0113(15)
C7 0.057(2) 0.0518(18) 0.069(2) 0.0275(16) 0.0000(17) 0.0044(15)
C8 0.0535(19) 0.0610(19) 0.0528(17) 0.0249(15) 0.0075(15) 0.0081(15)
C9 0.0433(15) 0.0488(15) 0.0417(14) 0.0149(12) 0.0019(12) 0.0104(12)
C10 0.0400(14) 0.0446(14) 0.0322(12) 0.0103(11) 0.0046(11) 0.0105(12)
C11 0.0493(16) 0.0445(14) 0.0334(13) 0.0047(11) 0.0023(11) 0.0183(12)
C12 0.0565(19) 0.0617(18) 0.0415(15) 0.0096(13) 0.0130(14) 0.0250(15)
C13 0.079(3) 0.066(2) 0.0512(18) 0.0034(16) 0.0182(17) 0.0393(19)
C14 0.086(3) 0.0484(17) 0.0577(19) 0.0010(15) 0.0089(18) 0.0311(18)
C15 0.069(2) 0.0409(15) 0.0525(17) 0.0029(13) 0.0077(16) 0.0161(15)
C16 0.0489(16) 0.0419(14) 0.0332(13) 0.0027(11) 0.0009(11) 0.0138(12)
C17 0.0448(15) 0.0340(12) 0.0351(12) 0.0089(10) 0.0032(11) 0.0135(11)
P1 0.0423(4) 0.0416(4) 0.0416(4) 0.0114(3) 0.0024(3) 0.0053(3)
C18 0.0474(17) 0.0452(15) 0.0499(16) 0.0123(13) 0.0021(13) 0.0026(13)
C19 0.058(2) 0.0486(17) 0.0600(19) 0.0096(15) -0.0035(16) 0.0035(15)
C20 0.070(3) 0.0473(18) 0.092(3) 0.0131(19) -0.013(2) -0.0059(17)
C21 0.062(2) 0.069(3) 0.102(3) 0.045(3) -0.006(2) -0.015(2)
C22 0.088(3) 0.092(3) 0.068(3) 0.034(2) 0.013(2) -0.010(3)
C23 0.087(3) 0.064(2) 0.0496(19) 0.0125(16) 0.0098(19) -0.012(2)
C24 0.0445(16) 0.0502(16) 0.0451(15) 0.0078(12) -0.0004(12) 0.0104(13)
C25 0.056(2) 0.068(2) 0.061(2) 0.0102(17) 0.0127(16) 0.0148(17)
C26 0.065(3) 0.095(3) 0.078(3) 0.002(2) 0.020(2) 0.032(2)
C27 0.077(3) 0.074(2) 0.063(2) -0.0053(19) -0.009(2) 0.038(2)
C28 0.070(2) 0.0570(19) 0.063(2) 0.0126(16) -0.0112(18) 0.0197(17)
C29 0.0477(18) 0.0599(19) 0.063(2) 0.0206(16) 0.0007(15) 0.0148(15)
C30 0.0488(17) 0.0472(15) 0.0456(15) 0.0123(12) 0.0036(13) 0.0065(13)
C31 0.070(2) 0.080(2) 0.0491(18) 0.0148(17) -0.0020(17) 0.018(2)
C32 0.110(4) 0.102(3) 0.047(2) 0.018(2) -0.005(2) 0.020(3)
C33 0.112(4) 0.094(3) 0.057(2) 0.005(2) 0.026(3) 0.022(3)
C34 0.081(3) 0.089(3) 0.072(3) 0.001(2) 0.019(2) 0.029(2)
C35 0.065(2) 0.070(2) 0.062(2) 0.0077(18) 0.0045(18) 0.0224(19)
C36 0.0469(16) 0.0386(14) 0.0452(15) 0.0100(12) 0.0002(12) 0.0079(12)
C37 0.082(3) 0.054(2) 0.133(4) 0.050(3) -0.047(3) -0.012(2)
C38 0.086(3) 0.070(3) 0.139(5) 0.057(3) -0.050(3) -0.004(2)
C39 0.053(2) 0.063(2) 0.072(2) 0.0165(18) -0.0163(18) 0.0067(16)
C40 0.064(2) 0.0448(17) 0.080(2) 0.0143(16) -0.0146(19) -0.0013(16)
C41 0.059(2) 0.0412(15) 0.0623(19) 0.0167(14) -0.0055(16) 0.0116(14)
O4 0.064(2) 0.153(4) 0.093(3) 0.030(3) -0.0114(18) -0.002(2)
C42 0.074(3) 0.104(4) 0.086(3) 0.014(3) -0.005(2) 0.030(3)

loop_
_atom_type_symbol
_atom_type_description
_atom_type_scat_dispersion_real
_atom_type_scat_dispersion_imag
_atom_type_scat_source
C C 0.0181 0.0091 'International Tables Vol C Tables 4.2.6.8 and 6.1.1.4'
N N 0.0311 0.0180 'International Tables Vol C Tables 4.2.6.8 and 6.1.1.4'
P P 0.2955 0.4335 'International Tables Vol C Tables 4.2.6.8 and 6.1.1.4'
Os Os -4.9801 6.2216 'International Tables Vol C Tables 4.2.6.8 and 6.1.1.4'
O O 0.0492 0.0322 'International Tables Vol C Tables 4.2.6.8 and 6.1.1.4'
H H 0.0000 0.0000 'International Tables Vol C Tables 4.2.6.8 and 6.1.1.4'

loop_
_geom_angle_atom_site_label_1
_geom_angle_atom_site_label_2
_geom_angle_atom_site_label_3
_geom_angle
O2 Os1 N4 175.76(8)
O2 Os1 N5 86.54(9)
O2 Os1 C1 89.50(11)
O2 Os1 C3 89.41(10)
N4 Os1 N5 93.27(9)
N4 Os1 C1 94.74(11)
N4 Os1 C3 86.35(10)
C1 Os1 N5 89.45(11)
C2 Os1 O2 90.71(10)
C2 Os1 N4 89.54(10)
C2 Os1 N5 177.11(9)
C2 Os1 C1 89.65(12)
C2 Os1 C3 93.84(11)
C3 Os1 N5 87.01(9)
C3 Os1 C1 176.35(11)
N7 O1 H1 109.5
C16 O2 Os1 123.18(18)
C10 O3 C9 104.7(2)
Os1 N4 H4 114.3
C17 N4 Os1 131.4(2)
C17 N4 H4 114.3
C4 N5 Os1 132.21(19)
C10 N5 Os1 122.21(18)
C10 N5 C4 105.6(2)
H6A N6 H6B 120.0
C17 N6 H6A 120.0
C17 N6 H6B 120.0
O1 N7 H7 122.3
C17 N7 O1 115.5(2)
C17 N7 H7 122.3
N1 C1 Os1 176.1(3)
N2 C2 Os1 177.3(3)
N3 C3 Os1 177.7(2)
C5 C4 N5 132.1(3)
C9 C4 N5 107.1(3)
C9 C4 C5 120.8(3)
C4 C5 H5 121.8
C4 C5 C6 116.5(3)
C6 C5 H5 121.8
C5 C6 H6 119.2
C5 C6 C7 121.7(3)
C7 C6 H6 119.2
C6 C7 H7A 119.0
C8 C7 C6 122.0(3)
C8 C7 H7A 119.0
C7 C8 H8 122.3
C7 C8 C9 115.3(3)
C9 C8 H8 122.3
O3 C9 C4 108.8(2)
O3 C9 C8 127.6(3)
C4 C9 C8 123.6(3)
O3 C10 C11 118.1(2)
N5 C10 O3 113.9(2)
N5 C10 C11 128.0(3)
C12 C11 C10 118.9(3)
C12 C11 C16 120.4(3)
C16 C11 C10 120.7(3)
C11 C12 H12 119.7
C13 C12 C11 120.6(3)
C13 C12 H12 119.7
C12 C13 H13 120.3
C12 C13 C14 119.3(3)
C14 C13 H13 120.3
C13 C14 H14 119.4
C15 C14 C13 121.2(3)
C15 C14 H14 119.4
C14 C15 H15 119.3
C14 C15 C16 121.4(3)
C16 C15 H15 119.3
O2 C16 C11 124.4(3)
O2 C16 C15 118.6(3)
C15 C16 C11 117.0(3)
N4 C17 N6 122.9(3)
N4 C17 N7 120.4(3)
N6 C17 N7 116.7(3)
C18 P1 C24 111.36(16)
C18 P1 C30 109.84(15)
C18 P1 C36 107.59(14)
C24 P1 C30 108.58(15)
C24 P1 C36 111.42(14)
C30 P1 C36 107.98(15)
C19 C18 P1 120.6(3)
C19 C18 C23 120.6(3)
C23 C18 P1 118.7(3)
C18 C19 H19 120.6
C18 C19 C20 118.7(4)
C20 C19 H19 120.6
C19 C20 H20 119.6
C21 C20 C19 120.7(4)
C21 C20 H20 119.6
C20 C21 H21 119.6
C20 C21 C22 120.8(3)
C22 C21 H21 119.6
C21 C22 H22 120.2
C23 C22 C21 119.7(4)
C23 C22 H22 120.2
C18 C23 H23 120.3
C22 C23 C18 119.4(4)
C22 C23 H23 120.3
C25 C24 P1 120.6(3)
C25 C24 C29 119.5(3)
C29 C24 P1 119.9(3)
C24 C25 H25 120.1
C24 C25 C26 119.7(4)
C26 C25 H25 120.1
C25 C26 H26 119.6
C27 C26 C25 120.9(4)
C27 C26 H26 119.6
C26 C27 H27 120.0
C26 C27 C28 120.0(4)
C28 C27 H27 120.0
C27 C28 H28 119.9
C27 C28 C29 120.1(4)
C29 C28 H28 119.9
C24 C29 H29 120.1
C28 C29 C24 119.7(3)
C28 C29 H29 120.1
C31 C30 P1 120.8(3)
C35 C30 P1 119.2(3)
C35 C30 C31 120.0(4)
C30 C31 H31 120.6
C30 C31 C32 118.9(4)
C32 C31 H31 120.6
C31 C32 H32 119.4
C33 C32 C31 121.1(4)
C33 C32 H32 119.4
C32 C33 H33 120.3
C32 C33 C34 119.5(4)
C34 C33 H33 120.3
C33 C34 H34 119.7
C33 C34 C35 120.6(4)
C35 C34 H34 119.7
C30 C35 C34 119.9(4)
C30 C35 H35 120.0
C34 C35 H35 120.0
C37 C36 P1 120.5(2)
C41 C36 P1 120.8(2)
C41 C36 C37 118.4(3)
C36 C37 H37 120.0
C38 C37 C36 120.0(3)
C38 C37 H37 120.0
C37 C38 H38 119.7
C39 C38 C37 120.5(3)
C39 C38 H38 119.7
C38 C39 H39 120.3
C40 C39 C38 119.4(3)
C40 C39 H39 120.3
C39 C40 H40 119.5
C39 C40 C41 121.1(3)
C41 C40 H40 119.5
C36 C41 H41 119.7
C40 C41 C36 120.5(3)
C40 C41 H41 119.7
C42 O4 H4A 109.5
O4 C42 H42A 109.5
O4 C42 H42B 109.5
O4 C42 H42C 109.5
H42A C42 H42B 109.5
H42A C42 H42C 109.5
H42B C42 H42C 109.5

loop_
_geom_bond_atom_site_label_1
_geom_bond_atom_site_label_2
_geom_bond_distance
Os1 O2 2.0390(19)
Os1 N4 2.046(2)
Os1 N5 2.107(2)
Os1 C1 2.055(3)
Os1 C2 2.012(3)
Os1 C3 2.051(3)
O1 H1 0.8200
O1 N7 1.393(3)
O2 C16 1.317(4)
O3 C9 1.376(4)
O3 C10 1.361(3)
N1 C1 1.144(4)
N2 C2 1.156(4)
N3 C3 1.144(4)
N4 H4 0.8600
N4 C17 1.318(4)
N5 C4 1.412(3)
N5 C10 1.306(4)
N6 H6A 0.8600
N6 H6B 0.8600
N6 C17 1.328(4)
N7 H7 0.8600
N7 C17 1.354(4)
C4 C5 1.382(4)
C4 C9 1.378(4)
C5 H5 0.9300
C5 C6 1.391(4)
C6 H6 0.9300
C6 C7 1.389(6)
C7 H7A 0.9300
C7 C8 1.380(5)
C8 H8 0.9300
C8 C9 1.382(4)
C10 C11 1.451(4)
C11 C12 1.411(4)
C11 C16 1.418(4)
C12 H12 0.9300
C12 C13 1.369(5)
C13 H13 0.9300
C13 C14 1.392(6)
C14 H14 0.9300
C14 C15 1.370(5)
C15 H15 0.9300
C15 C16 1.409(4)
P1 C18 1.795(3)
P1 C24 1.801(3)
P1 C30 1.801(3)
P1 C36 1.803(3)
C18 C19 1.380(5)
C18 C23 1.393(5)
C19 H19 0.9300
C19 C20 1.396(5)
C20 H20 0.9300
C20 C21 1.355(7)
C21 H21 0.9300
C21 C22 1.383(7)
C22 H22 0.9300
C22 C23 1.382(5)
C23 H23 0.9300
C24 C25 1.381(5)
C24 C29 1.394(4)
C25 H25 0.9300
C25 C26 1.383(6)
C26 H26 0.9300
C26 C27 1.370(6)
C27 H27 0.9300
C27 C28 1.371(6)
C28 H28 0.9300
C28 C29 1.391(5)
C29 H29 0.9300
C30 C31 1.383(5)
C30 C35 1.376(5)
C31 H31 0.9300
C31 C32 1.389(6)
C32 H32 0.9300
C32 C33 1.364(8)
C33 H33 0.9300
C33 C34 1.369(7)
C34 H34 0.9300
C34 C35 1.378(6)
C35 H35 0.9300
C36 C37 1.382(4)
C36 C41 1.372(4)
C37 H37 0.9300
C37 C38 1.382(6)
C38 H38 0.9300
C38 C39 1.360(5)
C39 H39 0.9300
C39 C40 1.351(5)
C40 H40 0.9300
C40 C41 1.369(5)
C41 H41 0.9300
O4 H4A 0.8200
O4 C42 1.364(6)
C42 H42A 0.9600
C42 H42B 0.9600
C42 H42C 0.9600
